data_2219579
loop_
_publ_author_name
'Dong, Wen-Kui'
'He, Xue-Ni'
'Sun, Yin-Xia'
'Xu, Li'
'Guan, Yong-Hong'

_publ_section_title
;
 6,6'-Dihydroxy-2,2'-[(butane-1,4-diyldioxy)bis(nitrilomethylidyne)]diphenol
;
_journal_coeditor_code FL2218
_journal_issue 10
_journal_name_full 'Acta Crystallographica Section E'
_journal_page_first o1917
_journal_paper_doi 10.1107/S1600536808028468
_journal_volume 64
_journal_year 2008
_chemical_formula_iupac 'C18 H20 N2 O6'
_chemical_formula_moiety 'C18 H20 N2 O6'
_chemical_formula_sum 'C18 H20 N2 O6'
_chemical_formula_weight 360.36
_chemical_name_systematic
;
6,6'-Dihydroxy-2,2'-[(butane-1,4-diyldioxy)bis(nitrilomethylidyne)]diphenol
;
_space_group_IT_number 15
_symmetry_cell_setting monoclinic
_symmetry_space_group_name_Hall '-C 2yc'
_symmetry_space_group_name_H-M 'C 1 2/c 1'
_atom_sites_solution_hydrogens geom
_atom_sites_solution_primary direct
_atom_sites_solution_secondary difmap
_audit_creation_method SHELXL97
_cell_angle_alpha 90.00
_cell_angle_beta 104.306(2)
_cell_angle_gamma 90.00
_cell_formula_units_Z 4
_cell_length_a 27.484(3)
_cell_length_b 4.7106(7)
_cell_length_c 14.0081(19)
_cell_measurement_reflns_used 1695
_cell_measurement_temperature 298(2)
_cell_measurement_theta_max 27.81
_cell_measurement_theta_min 2.393
_cell_volume 1757.3(4)
_computing_cell_refinement 'SMART (Siemens, 1996)'
_computing_data_collection 'SMART (Siemens, 1996)'
_computing_data_reduction 'SAINT (Siemens, 1996)'
_computing_molecular_graphics 'SHELXTL (Sheldrick, 2008)'
_computing_publication_material 'SHELXTL (Sheldrick, 2008)'
_computing_structure_refinement 'SHELXL97 (Sheldrick, 2008)'
_computing_structure_solution 'SHELXS97 (Sheldrick, 2008)'
_diffrn_ambient_temperature 298(2)
_diffrn_measured_fraction_theta_full 0.994
_diffrn_measured_fraction_theta_max 0.994
_diffrn_measurement_device_type 'Bruker Smart 1000 CCD area-detector'
_diffrn_measurement_method '\f and \w scans'
_diffrn_radiation_monochromator graphite
_diffrn_radiation_source 'fine-focus sealed tube'
_diffrn_radiation_type MoK\a
_diffrn_radiation_wavelength 0.71073
_diffrn_reflns_av_R_equivalents 0.0263
_diffrn_reflns_av_sigmaI/netI 0.0304
_diffrn_reflns_limit_h_max 32
_diffrn_reflns_limit_h_min -17
_diffrn_reflns_limit_k_max 5
_diffrn_reflns_limit_k_min -5
_diffrn_reflns_limit_l_max 16
_diffrn_reflns_limit_l_min -16
_diffrn_reflns_number 4086
_diffrn_reflns_theta_full 25.00
_diffrn_reflns_theta_max 25.00
_diffrn_reflns_theta_min 1.53
_exptl_absorpt_coefficient_mu 0.103
_exptl_absorpt_correction_T_max 0.9521
_exptl_absorpt_correction_T_min 0.9454
_exptl_absorpt_correction_type multi-scan
_exptl_absorpt_process_details '(SADABS; Sheldrick, 1996)'
_exptl_crystal_colour pale-brown
_exptl_crystal_density_diffrn 1.362
_exptl_crystal_density_method 'not measured'
_exptl_crystal_description block-shaped
_exptl_crystal_F_000 760
_exptl_crystal_size_max 0.55
_exptl_crystal_size_mid 0.53
_exptl_crystal_size_min 0.48
_refine_diff_density_max 0.156
_refine_diff_density_min -0.155
_refine_ls_extinction_method none
_refine_ls_goodness_of_fit_ref 1.099
_refine_ls_hydrogen_treatment constr
_refine_ls_matrix_type full
_refine_ls_number_parameters 118
_refine_ls_number_reflns 1555
_refine_ls_number_restraints 0
_refine_ls_restrained_S_all 1.099
_refine_ls_R_factor_all 0.0563
_refine_ls_R_factor_gt 0.0355
_refine_ls_shift/su_max 0.000
_refine_ls_shift/su_mean 0.000
_refine_ls_structure_factor_coef Fsqd
_refine_ls_weighting_details 'calc w = 1/[\s^2^(Fo^2^)+(0.0457P)^2^+0.5441P] where P=(Fo^2^+2Fc^2^)/3'
_refine_ls_weighting_scheme calc
_refine_ls_wR_factor_gt 0.0872
_refine_ls_wR_factor_ref 0.1061
_reflns_number_gt 1112
_reflns_number_total 1555
_reflns_threshold_expression I>2\s(I)
_cod_data_source_file fl2218.cif
_cod_data_source_block I
_cod_depositor_comments
;
The following automatic conversions were performed:

'_symmetry_cell_setting' tag value 'Mmonoclinic' was replaced with
'monoclinic' value.

Automatic conversion script
Id: cif_fix_values 1646 2011-03-28 12:23:43Z adriana 
;
_cod_original_cell_volume 1757.4(4)
_cod_original_sg_symbol_H-M C2/c
_cod_database_code 2219579
_cod_database_fobs_code 2219579

loop_
_symmetry_equiv_pos_as_xyz
'x, y, z'
'-x, y, -z+1/2'
'x+1/2, y+1/2, z'
'-x+1/2, y+1/2, -z+1/2'
'-x, -y, -z'
'x, -y, z-1/2'
'-x+1/2, -y+1/2, -z'
'x+1/2, -y+1/2, z-1/2'

loop_
_atom_site_type_symbol
_atom_site_label
_atom_site_fract_x
_atom_site_fract_y
_atom_site_fract_z
_atom_site_U_iso_or_equiv
_atom_site_adp_type
_atom_site_calc_flag
_atom_site_refinement_flags
_atom_site_occupancy
N N1 0.08963(5) 0.5854(3) 0.37586(9) 0.0445(4) Uani d . 1
O O1 0.07135(4) 0.7516(3) 0.44261(7) 0.0505(3) Uani d . 1
O O2 0.09612(4) 0.3675(3) 0.20520(8) 0.0595(4) Uani d . 1
H H2 0.0848 0.4741 0.2407 0.089 Uiso calc R 1
O O3 0.14491(5) 0.0061(3) 0.11078(8) 0.0719(5) Uani d . 1
H H3 0.1213 0.1137 0.0890 0.108 Uiso calc R 1
C C1 0.02835(6) 0.9102(4) 0.39001(12) 0.0484(4) Uani d . 1
H H1A 0.0020 0.7819 0.3565 0.058 Uiso calc R 1
H H1B 0.0375 1.0312 0.3411 0.058 Uiso calc R 1
C C2 0.01029(6) 1.0875(4) 0.46377(12) 0.0486(5) Uani d . 1
H H2A -0.0158 1.2150 0.4287 0.058 Uiso calc R 1
H H2B 0.0379 1.2027 0.5002 0.058 Uiso calc R 1
C C3 0.12781(6) 0.4381(4) 0.41858(12) 0.0444(4) Uani d . 1
H H3A 0.1401 0.4526 0.4865 0.053 Uiso calc R 1
C C4 0.15231(5) 0.2489(3) 0.36349(11) 0.0396(4) Uani d . 1
C C5 0.13584(6) 0.2207(4) 0.26086(11) 0.0420(4) Uani d . 1
C C6 0.16024(6) 0.0352(4) 0.21112(12) 0.0474(4) Uani d . 1
C C7 0.20050(7) -0.1205(4) 0.26152(13) 0.0531(5) Uani d . 1
H H7 0.2165 -0.2451 0.2277 0.064 Uiso calc R 1
C C8 0.21755(6) -0.0930(4) 0.36307(13) 0.0534(5) Uani d . 1
H H8 0.2451 -0.1977 0.3971 0.064 Uiso calc R 1
C C9 0.19369(6) 0.0890(4) 0.41324(12) 0.0475(4) Uani d . 1
H H9 0.2052 0.1062 0.4812 0.057 Uiso calc R 1

loop_
_atom_site_aniso_label
_atom_site_aniso_U_11
_atom_site_aniso_U_22
_atom_site_aniso_U_33
_atom_site_aniso_U_12
_atom_site_aniso_U_13
_atom_site_aniso_U_23
N1 0.0463(8) 0.0494(9) 0.0400(7) -0.0006(7) 0.0146(6) -0.0072(7)
O1 0.0512(7) 0.0609(8) 0.0389(6) 0.0100(6) 0.0105(5) -0.0093(6)
O2 0.0598(8) 0.0715(9) 0.0411(6) 0.0174(6) 0.0011(6) -0.0067(6)
O3 0.0830(9) 0.0906(11) 0.0404(7) 0.0200(8) 0.0123(6) -0.0101(7)
C1 0.0467(9) 0.0537(11) 0.0438(9) 0.0022(8) 0.0094(7) 0.0009(8)
C2 0.0488(10) 0.0465(11) 0.0524(10) 0.0047(8) 0.0158(8) 0.0026(8)
C3 0.0451(9) 0.0513(11) 0.0359(8) -0.0040(8) 0.0088(7) -0.0031(8)
C4 0.0384(8) 0.0428(10) 0.0379(8) -0.0055(7) 0.0102(7) -0.0011(7)
C5 0.0396(9) 0.0452(10) 0.0400(9) -0.0013(7) 0.0077(7) 0.0014(8)
C6 0.0525(10) 0.0513(11) 0.0405(9) -0.0021(9) 0.0153(8) -0.0034(8)
C7 0.0529(10) 0.0528(11) 0.0586(11) 0.0045(9) 0.0232(9) -0.0016(9)
C8 0.0454(10) 0.0570(12) 0.0578(11) 0.0078(9) 0.0124(8) 0.0099(9)
C9 0.0448(9) 0.0565(11) 0.0402(9) -0.0010(8) 0.0083(7) 0.0053(8)

loop_
_atom_type_symbol
_atom_type_description
_atom_type_scat_dispersion_real
_atom_type_scat_dispersion_imag
_atom_type_scat_source
C C 0.0033 0.0016 'International Tables Vol C Tables 4.2.6.8 and 6.1.1.4'
H H 0.0000 0.0000 'International Tables Vol C Tables 4.2.6.8 and 6.1.1.4'
N N 0.0061 0.0033 'International Tables Vol C Tables 4.2.6.8 and 6.1.1.4'
O O 0.0106 0.0060 'International Tables Vol C Tables 4.2.6.8 and 6.1.1.4'

loop_
_geom_angle_atom_site_label_1
_geom_angle_atom_site_label_2
_geom_angle_atom_site_label_3
_geom_angle_site_symmetry_1
_geom_angle_site_symmetry_3
_geom_angle
C3 N1 O1 . . 112.25(12)
N1 O1 C1 . . 109.42(11)
C5 O2 H2 . . 109.5
C6 O3 H3 . . 109.5
O1 C1 C2 . . 107.79(13)
O1 C1 H1A . . 110.1
C2 C1 H1A . . 110.1
O1 C1 H1B . . 110.1
C2 C1 H1B . . 110.1
H1A C1 H1B . . 108.5
C1 C2 C2 . 5_576 113.41(18)
C1 C2 H2A . . 108.9
C2 C2 H2A 5_576 . 108.9
C1 C2 H2B . . 108.9
C2 C2 H2B 5_576 . 108.9
H2A C2 H2B . . 107.7
N1 C3 C4 . . 121.39(14)
N1 C3 H3A . . 119.3
C4 C3 H3A . . 119.3
C9 C4 C5 . . 118.48(15)
C9 C4 C3 . . 119.58(14)
C5 C4 C3 . . 121.94(14)
O2 C5 C6 . . 116.75(14)
O2 C5 C4 . . 123.26(15)
C6 C5 C4 . . 119.99(15)
C7 C6 O3 . . 118.65(16)
C7 C6 C5 . . 120.48(15)
O3 C6 C5 . . 120.87(15)
C6 C7 C8 . . 120.18(17)
C6 C7 H7 . . 119.9
C8 C7 H7 . . 119.9
C9 C8 C7 . . 119.96(16)
C9 C8 H8 . . 120.0
C7 C8 H8 . . 120.0
C8 C9 C4 . . 120.90(16)
C8 C9 H9 . . 119.6
C4 C9 H9 . . 119.6

loop_
_geom_bond_atom_site_label_1
_geom_bond_atom_site_label_2
_geom_bond_site_symmetry_2
_geom_bond_distance
N1 C3 . 1.277(2)
N1 O1 . 1.4041(16)
O1 C1 . 1.4377(19)
O2 C5 . 1.3627(19)
O2 H2 . 0.8200
O3 C6 . 1.3709(19)
O3 H3 . 0.8200
C1 C2 . 1.505(2)
C1 H1A . 0.9700
C1 H1B . 0.9700
C2 C2 5_576 1.521(3)
C2 H2A . 0.9700
C2 H2B . 0.9700
C3 C4 . 1.449(2)
C3 H3A . 0.9300
C4 C9 . 1.398(2)
C4 C5 . 1.403(2)
C5 C6 . 1.389(2)
C6 C7 . 1.369(2)
C7 C8 . 1.389(2)
C7 H7 . 0.9300
C8 C9 . 1.373(2)
C8 H8 . 0.9300
C9 H9 . 0.9300

loop_
_geom_hbond_atom_site_label_D
_geom_hbond_atom_site_label_H
_geom_hbond_atom_site_label_A
_geom_hbond_site_symmetry_A
_geom_hbond_distance_DH
_geom_hbond_distance_HA
_geom_hbond_distance_DA
_geom_hbond_angle_DHA
_geom_hbond_publ_flag
O2 H2 N1 . 0.820 1.937 2.648(2) 144.51 y
O3 H3 O2 . 0.820 2.261 2.706(2) 114.47 y
O3 H3 O1 6_565 0.820 2.259 2.930(2) 139.30 y

loop_
_geom_torsion_atom_site_label_1
_geom_torsion_atom_site_label_2
_geom_torsion_atom_site_label_3
_geom_torsion_atom_site_label_4
_geom_torsion_site_symmetry_4
_geom_torsion
C3 N1 O1 C1 . -179.64(14)
N1 O1 C1 C2 . -179.36(12)
O1 C1 C2 C2 5_576 -66.3(2)
O1 N1 C3 C4 . 179.32(13)
N1 C3 C4 C9 . -179.32(15)
N1 C3 C4 C5 . 0.8(2)
C9 C4 C5 O2 . -179.62(14)
C3 C4 C5 O2 . 0.2(3)
C9 C4 C5 C6 . 0.6(2)
C3 C4 C5 C6 . -179.53(15)
O2 C5 C6 C7 . -179.99(15)
C4 C5 C6 C7 . -0.2(3)
O2 C5 C6 O3 . 0.7(2)
C4 C5 C6 O3 . -179.56(16)
O3 C6 C7 C8 . 178.97(17)
C5 C6 C7 C8 . -0.4(3)
C6 C7 C8 C9 . 0.6(3)
C7 C8 C9 C4 . -0.2(3)
C5 C4 C9 C8 . -0.4(2)
C3 C4 C9 C8 . 179.71(15)
